data_2103221
loop_
_publ_author_name
'Marsh, Richard E.'
'Kapon, Moshe'
'Hu, Shengzhi'
'Herbstein, Frank H.'

_publ_section_title
;
 Some 60 new space-group corrections
;
_journal_issue 1
_journal_name_full 'Acta Crystallographica Section B'
_journal_page_first 62
_journal_page_last 77
_journal_paper_doi 10.1107/S0108768101017128
_journal_volume 58
_journal_year 2002
_chemical_formula_sum 'C14 H30 N2 O11 Sn2'
_chemical_name_systematic ?
_space_group_IT_number 14
_symmetry_cell_setting monoclinic
_symmetry_space_group_name_Hall '-P 2ybc'
_symmetry_space_group_name_H-M 'P 1 21/c 1'
_cell_angle_alpha 90.00
_cell_angle_beta 92.923
_cell_angle_gamma 90.00
_cell_formula_units_Z 4
_cell_length_a 18.377
_cell_length_b 7.563
_cell_length_c 15.642
_cell_volume 2171.179
_cod_data_source_file bm0047.cif
_cod_data_source_block CSD_CIF_Table_60S
_cod_depositor_comments
;
 Adding the _chemical_formula_sum data item after consulting the original
 publication.

 Antanas Vaitkus,
 2017-08-03
;
_cod_original_sg_symbol_H-M 'P21/c   '
_cod_database_code 2103221

loop_
_symmetry_equiv_pos_as_xyz
'x, y, z'
'-x, y+1/2, -z+1/2'
'-x, -y, -z'
'x, -y-1/2, z-1/2'

loop_
_atom_site_label
_atom_site_fract_x
_atom_site_fract_y
_atom_site_fract_z
Sn1 .09801 .0996 -.06740
Sn2 .39984 -.1362 .03152
O1 .0461 .0815 .0682
O2 .0318 .2275 .1894
O3 .1902 .2005 -.1306
O4 .2783 .4010 -.1340
O5 .4700 .1145 .0662
O6 .5080 .2910 .1738
O7 .3030 -.2740 .0626
O8 .2292 -.3540 .1630
O17 .0716 .0135 -.2053
O18 .3945 -.3905 -.0608
O21 -.1310 .1270 -.2360
N1 .1772 .2400 .0396
N2 .3480 .0190 .1486
C1 .1285 -.1680 -.0490
C2 .0292 .3215 -.0899
C3 .0662 .1950 .1238
C4 .1337 .3045 .1122
C5 .2290 .3270 -.0980
C6 .2120 .3850 -.0073
C7 .2301 .1010 .0676
C8 .2968 .1645 .1230
C9 .3613 -.0020 -.0793
C10 .4729 -.2935 .1075
C11 .4670 .1770 .1432
C12 .4104 .0960 .1992
C13 .2777 -.2585 .1370
C14 .3116 -.1220 .1967

loop_
_atom_type_symbol
C
Sn
O
N
